data_2230951
loop_
_publ_author_name
'Chai, Baoshan'
'Liu, Changling'

_publ_section_title
;
 (<i>Z</i>)-3-(3,4-Dimethoxyphenyl)-3-(4-fluorophenyl)-1-morpholinoprop-2-en-1-one
;
_journal_coeditor_code ZK2011
_journal_issue 7
_journal_name_full 'Acta Crystallographica Section E'
_journal_page_first o1780
_journal_paper_doi 10.1107/S1600536811022008
_journal_volume 67
_journal_year 2011
_chemical_formula_iupac 'C21 H22 F N O4'
_chemical_formula_moiety 'C21 H22 F N O4'
_chemical_formula_sum 'C21 H22 F N O4'
_chemical_formula_weight 371.40
_chemical_name_systematic (<i>Z</i>)-3-(3,4-Dimethoxyphenyl)-3-(4-fluorophenyl)-1-morpholinoprop-2-en-1-one
_space_group_IT_number 14
_symmetry_cell_setting monoclinic
_symmetry_space_group_name_Hall '-P 2ybc'
_symmetry_space_group_name_H-M 'P 1 21/c 1'
_atom_sites_solution_hydrogens geom
_atom_sites_solution_primary direct
_atom_sites_solution_secondary difmap
_audit_creation_method SHELXL97
_cell_angle_alpha 90.00
_cell_angle_beta 95.651(4)
_cell_angle_gamma 90.00
_cell_formula_units_Z 4
_cell_length_a 6.4963(18)
_cell_length_b 13.306(4)
_cell_length_c 20.890(6)
_cell_measurement_reflns_used 5162
_cell_measurement_temperature 113(2)
_cell_measurement_theta_max 27.9
_cell_measurement_theta_min 1.8
_cell_volume 1797.0(9)
_computing_cell_refinement 'CrystalClear (Rigaku, 2002)'
_computing_data_collection 'CrystalClear (Rigaku, 2002)'
_computing_data_reduction 'CrystalClear (Rigaku, 2002)'
_computing_molecular_graphics 'SHELXTL (Sheldrick, 2008)'
_computing_publication_material 'CrystalStructure  (Rigaku, 2002)'
_computing_structure_refinement 'SHELXL-97 (Sheldrick, 2008)'
_computing_structure_solution 'SHELXS-97 (Sheldrick, 2008)'
_diffrn_ambient_temperature 113(2)
_diffrn_detector_area_resol_mean 14.63
_diffrn_measured_fraction_theta_full 1.000
_diffrn_measured_fraction_theta_max 1.000
_diffrn_measurement_device_type 'Rigaku Saturn CCD area-detector'
_diffrn_measurement_method '\w and \f scans'
_diffrn_radiation_monochromator multilayer
_diffrn_radiation_source 'rotating anode'
_diffrn_radiation_type MoK\a
_diffrn_radiation_wavelength 0.71073
_diffrn_reflns_av_R_equivalents 0.0662
_diffrn_reflns_av_sigmaI/netI 0.0574
_diffrn_reflns_limit_h_max 7
_diffrn_reflns_limit_h_min -7
_diffrn_reflns_limit_k_max 15
_diffrn_reflns_limit_k_min -15
_diffrn_reflns_limit_l_max 24
_diffrn_reflns_limit_l_min -24
_diffrn_reflns_number 15064
_diffrn_reflns_theta_full 25.02
_diffrn_reflns_theta_max 25.02
_diffrn_reflns_theta_min 1.82
_diffrn_standards_decay_% 0
_diffrn_standards_interval_count 0
_diffrn_standards_interval_time 0
_diffrn_standards_number 0
_exptl_absorpt_coefficient_mu 0.102
_exptl_absorpt_correction_T_max 0.9899
_exptl_absorpt_correction_T_min 0.9800
_exptl_absorpt_correction_type multi-scan
_exptl_absorpt_process_details '(CrystalClear; Rigaku, 2002)'
_exptl_crystal_colour Colorless
_exptl_crystal_density_diffrn 1.373
_exptl_crystal_density_method 'not measured'
_exptl_crystal_description Prism
_exptl_crystal_F_000 784
_exptl_crystal_size_max 0.20
_exptl_crystal_size_mid 0.18
_exptl_crystal_size_min 0.10
_refine_diff_density_max 0.179
_refine_diff_density_min -0.227
_refine_ls_extinction_method none
_refine_ls_goodness_of_fit_ref 1.192
_refine_ls_hydrogen_treatment constr
_refine_ls_matrix_type full
_refine_ls_number_parameters 246
_refine_ls_number_reflns 3171
_refine_ls_number_restraints 0
_refine_ls_restrained_S_all 1.192
_refine_ls_R_factor_all 0.0770
_refine_ls_R_factor_gt 0.0621
_refine_ls_shift/su_max 0.004
_refine_ls_shift/su_mean 0.001
_refine_ls_structure_factor_coef Fsqd
_refine_ls_weighting_details 'calc w=1/[\s^2^(Fo^2^)+(0.0358P)^2^+0.3441P] where P=(Fo^2^+2Fc^2^)/3'
_refine_ls_weighting_scheme calc
_refine_ls_wR_factor_gt 0.1091
_refine_ls_wR_factor_ref 0.1150
_reflns_number_gt 2713
_reflns_number_total 3171
_reflns_threshold_expression >2sigma(I)
_cod_data_source_file zk2011.cif
_cod_data_source_block I
_cod_original_sg_symbol_H-M 'P 21/c'
_cod_database_code 2230951
_cod_database_fobs_code 2230951

loop_
_symmetry_equiv_pos_as_xyz
'x, y, z'
'-x, y+1/2, -z+1/2'
'-x, -y, -z'
'x, -y-1/2, z-1/2'

loop_
_atom_site_type_symbol
_atom_site_label
_atom_site_fract_x
_atom_site_fract_y
_atom_site_fract_z
_atom_site_U_iso_or_equiv
_atom_site_adp_type
_atom_site_calc_flag
_atom_site_refinement_flags
_atom_site_occupancy
_atom_site_symmetry_multiplicity
_atom_site_disorder_assembly
_atom_site_disorder_group
F F1 0.8136(2) 0.40799(13) -0.02485(8) 0.0508(5) Uani d . 1 1 . .
O O1 0.0240(2) 0.26719(12) 0.34490(8) 0.0267(4) Uani d . 1 1 . .
O O2 0.3744(2) 0.32110(12) 0.40261(8) 0.0248(4) Uani d . 1 1 . .
O O3 0.4465(2) 0.66020(12) 0.32079(8) 0.0283(4) Uani d . 1 1 . .
O O4 1.0853(2) 0.61491(12) 0.46137(8) 0.0264(4) Uani d . 1 1 . .
N N1 0.7861(3) 0.63993(14) 0.35473(9) 0.0206(5) Uani d . 1 1 . .
C C1 0.1421(3) 0.32636(17) 0.30920(12) 0.0214(5) Uani d . 1 1 . .
C C2 0.3331(3) 0.35649(17) 0.34125(11) 0.0194(5) Uani d . 1 1 . .
C C3 0.4633(3) 0.41694(16) 0.31010(11) 0.0196(5) Uani d . 1 1 . .
H H3 0.5914 0.4374 0.3321 0.024 Uiso calc R 1 1 . .
C C4 0.4115(3) 0.44909(17) 0.24662(11) 0.0196(5) Uani d . 1 1 . .
C C5 0.2246(3) 0.41741(17) 0.21506(11) 0.0219(6) Uani d . 1 1 . .
H H5 0.1879 0.4370 0.1717 0.026 Uiso calc R 1 1 . .
C C6 0.0898(3) 0.35698(17) 0.24639(11) 0.0224(6) Uani d . 1 1 . .
H H6 -0.0386 0.3368 0.2244 0.027 Uiso calc R 1 1 . .
C C7 -0.1556(3) 0.21977(18) 0.31262(12) 0.0282(6) Uani d . 1 1 . .
H H7A -0.2509 0.2713 0.2938 0.042 Uiso calc R 1 1 . .
H H7B -0.2247 0.1797 0.3436 0.042 Uiso calc R 1 1 . .
H H7C -0.1139 0.1759 0.2785 0.042 Uiso calc R 1 1 . .
C C8 0.5605(3) 0.35492(19) 0.43833(12) 0.0263(6) Uani d . 1 1 . .
H H8A 0.6800 0.3322 0.4170 0.039 Uiso calc R 1 1 . .
H H8B 0.5687 0.3273 0.4820 0.039 Uiso calc R 1 1 . .
H H8C 0.5603 0.4285 0.4404 0.039 Uiso calc R 1 1 . .
C C9 0.5592(3) 0.51373(17) 0.21513(11) 0.0204(5) Uani d . 1 1 . .
C C10 0.6104(3) 0.48695(17) 0.14952(12) 0.0216(5) Uani d . 1 1 . .
C C11 0.6589(4) 0.56046(19) 0.10521(12) 0.0284(6) Uani d . 1 1 . .
H H11 0.6452 0.6295 0.1155 0.034 Uiso calc R 1 1 . .
C C12 0.7261(4) 0.5340(2) 0.04685(13) 0.0343(7) Uani d . 1 1 . .
H H12 0.7575 0.5842 0.0170 0.041 Uiso calc R 1 1 . .
C C13 0.7468(4) 0.4343(2) 0.03280(12) 0.0335(7) Uani d . 1 1 . .
C C14 0.6999(4) 0.3593(2) 0.07389(12) 0.0296(6) Uani d . 1 1 . .
H H14 0.7154 0.2907 0.0628 0.036 Uiso calc R 1 1 . .
C C15 0.6292(3) 0.38614(18) 0.13209(12) 0.0237(6) Uani d . 1 1 . .
H H15 0.5929 0.3350 0.1606 0.028 Uiso calc R 1 1 . .
C C16 0.6596(3) 0.59017(17) 0.24583(11) 0.0206(5) Uani d . 1 1 . .
H H16 0.7663 0.6210 0.2248 0.025 Uiso calc R 1 1 . .
C C17 0.6207(3) 0.63187(17) 0.31001(12) 0.0206(5) Uani d . 1 1 . .
C C18 0.7732(4) 0.69660(18) 0.41400(11) 0.0240(6) Uani d . 1 1 . .
H H18A 0.6262 0.7082 0.4205 0.029 Uiso calc R 1 1 . .
H H18B 0.8403 0.7629 0.4104 0.029 Uiso calc R 1 1 . .
C C19 0.8775(3) 0.64070(19) 0.47103(11) 0.0253(6) Uani d . 1 1 . .
H H19A 0.8772 0.6831 0.5100 0.030 Uiso calc R 1 1 . .
H H19B 0.7987 0.5787 0.4782 0.030 Uiso calc R 1 1 . .
C C20 1.0895(4) 0.55327(19) 0.40550(11) 0.0248(6) Uani d . 1 1 . .
H H20A 1.0116 0.4906 0.4114 0.030 Uiso calc R 1 1 . .
H H20B 1.2344 0.5348 0.4001 0.030 Uiso calc R 1 1 . .
C C21 0.9958(3) 0.60684(18) 0.34551(12) 0.0236(6) Uani d . 1 1 . .
H H21A 1.0820 0.6656 0.3366 0.028 Uiso calc R 1 1 . .
H H21B 0.9918 0.5608 0.3082 0.028 Uiso calc R 1 1 . .

loop_
_atom_site_aniso_label
_atom_site_aniso_U_11
_atom_site_aniso_U_22
_atom_site_aniso_U_33
_atom_site_aniso_U_12
_atom_site_aniso_U_13
_atom_site_aniso_U_23
F1 0.0442(10) 0.0796(13) 0.0310(10) -0.0077(9) 0.0152(8) -0.0142(9)
O1 0.0226(9) 0.0285(10) 0.0285(10) -0.0089(8) 0.0010(8) -0.0016(8)
O2 0.0257(9) 0.0275(10) 0.0201(10) -0.0066(8) -0.0029(7) 0.0026(7)
O3 0.0192(9) 0.0276(10) 0.0380(11) 0.0026(8) 0.0021(8) -0.0069(8)
O4 0.0256(9) 0.0316(10) 0.0213(10) 0.0032(8) -0.0014(7) -0.0037(8)
N1 0.0176(10) 0.0233(11) 0.0206(11) 0.0028(9) -0.0003(9) -0.0033(9)
C1 0.0205(13) 0.0187(12) 0.0256(14) 0.0001(10) 0.0049(11) -0.0027(10)
C2 0.0230(13) 0.0177(12) 0.0170(13) 0.0029(10) -0.0009(10) -0.0014(10)
C3 0.0188(12) 0.0163(12) 0.0227(14) -0.0014(10) -0.0034(10) -0.0037(10)
C4 0.0202(13) 0.0180(12) 0.0202(13) 0.0003(10) 0.0000(10) -0.0029(10)
C5 0.0261(14) 0.0204(13) 0.0185(13) 0.0011(11) -0.0018(11) -0.0009(10)
C6 0.0184(12) 0.0228(13) 0.0249(14) -0.0011(11) -0.0040(11) -0.0037(11)
C7 0.0211(13) 0.0285(15) 0.0354(16) -0.0043(11) 0.0050(12) -0.0068(12)
C8 0.0268(14) 0.0300(14) 0.0208(14) -0.0030(12) -0.0042(11) 0.0018(11)
C9 0.0186(12) 0.0199(13) 0.0217(14) 0.0028(10) -0.0029(10) 0.0010(10)
C10 0.0174(12) 0.0236(13) 0.0228(14) -0.0013(10) -0.0035(10) 0.0020(11)
C11 0.0266(14) 0.0302(15) 0.0272(15) -0.0040(12) -0.0028(12) 0.0035(12)
C12 0.0297(15) 0.0480(18) 0.0247(15) -0.0094(14) 0.0005(12) 0.0066(13)
C13 0.0254(15) 0.0548(19) 0.0206(15) -0.0055(13) 0.0039(11) -0.0094(13)
C14 0.0252(14) 0.0347(15) 0.0285(15) -0.0015(12) 0.0008(12) -0.0095(12)
C15 0.0231(14) 0.0243(14) 0.0229(14) -0.0033(11) -0.0022(11) -0.0015(11)
C16 0.0175(12) 0.0233(13) 0.0205(13) 0.0010(11) 0.0000(10) 0.0023(11)
C17 0.0187(13) 0.0148(12) 0.0283(15) -0.0019(10) 0.0020(11) 0.0002(10)
C18 0.0254(14) 0.0253(14) 0.0210(14) 0.0034(11) 0.0015(11) -0.0039(11)
C19 0.0264(14) 0.0306(14) 0.0190(14) 0.0023(12) 0.0030(11) -0.0033(11)
C20 0.0239(13) 0.0283(14) 0.0218(14) 0.0044(11) 0.0007(11) -0.0046(11)
C21 0.0194(13) 0.0289(14) 0.0228(14) 0.0032(11) 0.0029(11) -0.0025(11)

loop_
_atom_type_symbol
_atom_type_description
_atom_type_scat_dispersion_real
_atom_type_scat_dispersion_imag
_atom_type_scat_source
C C 0.0033 0.0016 'International Tables Vol C Tables 4.2.6.8 and 6.1.1.4'
H H 0.0000 0.0000 'International Tables Vol C Tables 4.2.6.8 and 6.1.1.4'
N N 0.0061 0.0033 'International Tables Vol C Tables 4.2.6.8 and 6.1.1.4'
O O 0.0106 0.0060 'International Tables Vol C Tables 4.2.6.8 and 6.1.1.4'
F F 0.0171 0.0103 'International Tables Vol C Tables 4.2.6.8 and 6.1.1.4'

loop_
_geom_angle_atom_site_label_1
_geom_angle_atom_site_label_2
_geom_angle_atom_site_label_3
_geom_angle_site_symmetry_1
_geom_angle_site_symmetry_3
_geom_angle
_geom_angle_publ_flag
C1 O1 C7 . . 118.03(19) ?
C2 O2 C8 . . 117.29(17) ?
C19 O4 C20 . . 110.37(17) ?
C17 N1 C18 . . 121.16(18) ?
C17 N1 C21 . . 124.8(2) ?
C18 N1 C21 . . 113.55(18) ?
O1 C1 C6 . . 125.9(2) ?
O1 C1 C2 . . 114.8(2) ?
C6 C1 C2 . . 119.3(2) ?
O2 C2 C3 . . 124.9(2) ?
O2 C2 C1 . . 115.4(2) ?
C3 C2 C1 . . 119.7(2) ?
C2 C3 C4 . . 121.6(2) ?
C2 C3 H3 . . 119.2 ?
C4 C3 H3 . . 119.2 ?
C5 C4 C3 . . 118.3(2) ?
C5 C4 C9 . . 122.5(2) ?
C3 C4 C9 . . 119.3(2) ?
C4 C5 C6 . . 120.7(2) ?
C4 C5 H5 . . 119.6 ?
C6 C5 H5 . . 119.6 ?
C1 C6 C5 . . 120.4(2) ?
C1 C6 H6 . . 119.8 ?
C5 C6 H6 . . 119.8 ?
O1 C7 H7A . . 109.5 ?
O1 C7 H7B . . 109.5 ?
H7A C7 H7B . . 109.5 ?
O1 C7 H7C . . 109.5 ?
H7A C7 H7C . . 109.5 ?
H7B C7 H7C . . 109.5 ?
O2 C8 H8A . . 109.5 ?
O2 C8 H8B . . 109.5 ?
H8A C8 H8B . . 109.5 ?
O2 C8 H8C . . 109.5 ?
H8A C8 H8C . . 109.5 ?
H8B C8 H8C . . 109.5 ?
C16 C9 C10 . . 118.8(2) ?
C16 C9 C4 . . 122.2(2) ?
C10 C9 C4 . . 118.8(2) ?
C15 C10 C11 . . 117.8(2) ?
C15 C10 C9 . . 120.2(2) ?
C11 C10 C9 . . 121.8(2) ?
C12 C11 C10 . . 121.1(2) ?
C12 C11 H11 . . 119.5 ?
C10 C11 H11 . . 119.5 ?
C13 C12 C11 . . 118.9(2) ?
C13 C12 H12 . . 120.6 ?
C11 C12 H12 . . 120.6 ?
F1 C13 C12 . . 119.0(2) ?
F1 C13 C14 . . 118.4(2) ?
C12 C13 C14 . . 122.6(2) ?
C13 C14 C15 . . 118.4(2) ?
C13 C14 H14 . . 120.8 ?
C15 C14 H14 . . 120.8 ?
C14 C15 C10 . . 121.3(2) ?
C14 C15 H15 . . 119.4 ?
C10 C15 H15 . . 119.4 ?
C9 C16 C17 . . 126.5(2) ?
C9 C16 H16 . . 116.8 ?
C17 C16 H16 . . 116.8 ?
O3 C17 N1 . . 121.9(2) ?
O3 C17 C16 . . 121.1(2) ?
N1 C17 C16 . . 117.03(19) ?
N1 C18 C19 . . 110.90(19) ?
N1 C18 H18A . . 109.5 ?
C19 C18 H18A . . 109.5 ?
N1 C18 H18B . . 109.5 ?
C19 C18 H18B . . 109.5 ?
H18A C18 H18B . . 108.0 ?
O4 C19 C18 . . 111.38(19) ?
O4 C19 H19A . . 109.4 ?
C18 C19 H19A . . 109.4 ?
O4 C19 H19B . . 109.4 ?
C18 C19 H19B . . 109.4 ?
H19A C19 H19B . . 108.0 ?
O4 C20 C21 . . 111.52(19) ?
O4 C20 H20A . . 109.3 ?
C21 C20 H20A . . 109.3 ?
O4 C20 H20B . . 109.3 ?
C21 C20 H20B . . 109.3 ?
H20A C20 H20B . . 108.0 ?
N1 C21 C20 . . 109.63(19) ?
N1 C21 H21A . . 109.7 ?
C20 C21 H21A . . 109.7 ?
N1 C21 H21B . . 109.7 ?
C20 C21 H21B . . 109.7 ?
H21A C21 H21B . . 108.2 ?

loop_
_geom_bond_atom_site_label_1
_geom_bond_atom_site_label_2
_geom_bond_site_symmetry_2
_geom_bond_distance
_geom_bond_publ_flag
F1 C13 . 1.365(3) ?
O1 C1 . 1.370(3) ?
O1 C7 . 1.435(3) ?
O2 C2 . 1.367(3) ?
O2 C8 . 1.430(3) ?
O3 C17 . 1.235(3) ?
O4 C19 . 1.427(3) ?
O4 C20 . 1.429(3) ?
N1 C17 . 1.357(3) ?
N1 C18 . 1.459(3) ?
N1 C21 . 1.462(3) ?
C1 C6 . 1.384(3) ?
C1 C2 . 1.409(3) ?
C2 C3 . 1.376(3) ?
C3 C4 . 1.402(3) ?
C3 H3 . 0.9500 ?
C4 C5 . 1.389(3) ?
C4 C9 . 1.489(3) ?
C5 C6 . 1.398(3) ?
C5 H5 . 0.9500 ?
C6 H6 . 0.9500 ?
C7 H7A . 0.9800 ?
C7 H7B . 0.9800 ?
C7 H7C . 0.9800 ?
C8 H8A . 0.9800 ?
C8 H8B . 0.9800 ?
C8 H8C . 0.9800 ?
C9 C16 . 1.338(3) ?
C9 C10 . 1.485(3) ?
C10 C15 . 1.398(3) ?
C10 C11 . 1.404(3) ?
C11 C12 . 1.380(3) ?
C11 H11 . 0.9500 ?
C12 C13 . 1.368(4) ?
C12 H12 . 0.9500 ?
C13 C14 . 1.370(4) ?
C14 C15 . 1.388(3) ?
C14 H14 . 0.9500 ?
C15 H15 . 0.9500 ?
C16 C17 . 1.495(3) ?
C16 H16 . 0.9500 ?
C18 C19 . 1.508(3) ?
C18 H18A . 0.9900 ?
C18 H18B . 0.9900 ?
C19 H19A . 0.9900 ?
C19 H19B . 0.9900 ?
C20 C21 . 1.516(3) ?
C20 H20A . 0.9900 ?
C20 H20B . 0.9900 ?
C21 H21A . 0.9900 ?
C21 H21B . 0.9900 ?

loop_
_geom_hbond_atom_site_label_D
_geom_hbond_atom_site_label_H
_geom_hbond_atom_site_label_A
_geom_hbond_site_symmetry_A
_geom_hbond_distance_DH
_geom_hbond_distance_HA
_geom_hbond_distance_DA
_geom_hbond_angle_DHA
C19 H19A O2 3_666 0.99 2.57 3.279(3) 128.6
C11 H11 O2 2_655 0.95 2.58 3.478(3) 158.0
C15 H15 O3 2_645 0.95 2.38 3.216(3) 147.3
C21 H21A O3 1_655 0.99 2.42 3.105(3) 125.4
C8 H8B O4 3_766 0.98 2.55 2.983(3) 106.4

loop_
_geom_torsion_atom_site_label_1
_geom_torsion_atom_site_label_2
_geom_torsion_atom_site_label_3
_geom_torsion_atom_site_label_4
_geom_torsion_site_symmetry_1
_geom_torsion_site_symmetry_2
_geom_torsion_site_symmetry_3
_geom_torsion_site_symmetry_4
_geom_torsion
_geom_torsion_publ_flag
C7 O1 C1 C6 . . . . 9.9(3) ?
C7 O1 C1 C2 . . . . -169.79(19) ?
C8 O2 C2 C3 . . . . 4.3(3) ?
C8 O2 C2 C1 . . . . -176.16(19) ?
O1 C1 C2 O2 . . . . 1.1(3) ?
C6 C1 C2 O2 . . . . -178.6(2) ?
O1 C1 C2 C3 . . . . -179.38(19) ?
C6 C1 C2 C3 . . . . 0.9(3) ?
O2 C2 C3 C4 . . . . 179.0(2) ?
C1 C2 C3 C4 . . . . -0.5(3) ?
C2 C3 C4 C5 . . . . -0.7(3) ?
C2 C3 C4 C9 . . . . -179.5(2) ?
C3 C4 C5 C6 . . . . 1.5(3) ?
C9 C4 C5 C6 . . . . -179.8(2) ?
O1 C1 C6 C5 . . . . -179.8(2) ?
C2 C1 C6 C5 . . . . -0.2(3) ?
C4 C5 C6 C1 . . . . -1.0(3) ?
C5 C4 C9 C16 . . . . 138.5(2) ?
C3 C4 C9 C16 . . . . -42.8(3) ?
C5 C4 C9 C10 . . . . -47.0(3) ?
C3 C4 C9 C10 . . . . 131.7(2) ?
C16 C9 C10 C15 . . . . 137.8(2) ?
C4 C9 C10 C15 . . . . -36.9(3) ?
C16 C9 C10 C11 . . . . -36.6(3) ?
C4 C9 C10 C11 . . . . 148.7(2) ?
C15 C10 C11 C12 . . . . -1.1(4) ?
C9 C10 C11 C12 . . . . 173.5(2) ?
C10 C11 C12 C13 . . . . -0.5(4) ?
C11 C12 C13 F1 . . . . -179.9(2) ?
C11 C12 C13 C14 . . . . 1.2(4) ?
F1 C13 C14 C15 . . . . -179.1(2) ?
C12 C13 C14 C15 . . . . -0.2(4) ?
C13 C14 C15 C10 . . . . -1.5(4) ?
C11 C10 C15 C14 . . . . 2.1(3) ?
C9 C10 C15 C14 . . . . -172.5(2) ?
C10 C9 C16 C17 . . . . 176.1(2) ?
C4 C9 C16 C17 . . . . -9.4(4) ?
C18 N1 C17 O3 . . . . -9.7(3) ?
C21 N1 C17 O3 . . . . 179.2(2) ?
C18 N1 C17 C16 . . . . 168.3(2) ?
C21 N1 C17 C16 . . . . -2.8(3) ?
C9 C16 C17 O3 . . . . -54.5(3) ?
C9 C16 C17 N1 . . . . 127.5(2) ?
C17 N1 C18 C19 . . . . 137.0(2) ?
C21 N1 C18 C19 . . . . -51.0(3) ?
C20 O4 C19 C18 . . . . -59.3(3) ?
N1 C18 C19 O4 . . . . 54.2(3) ?
C19 O4 C20 C21 . . . . 60.3(2) ?
C17 N1 C21 C20 . . . . -137.1(2) ?
C18 N1 C21 C20 . . . . 51.2(3) ?
O4 C20 C21 N1 . . . . -55.5(3) ?

loop_
_cod_related_entry_id
_cod_related_entry_database
_cod_related_entry_code
1 ChemSpider 19372808
